data_7024933
loop_
_publ_author_name
'Herringer, Susan N.'
'Longendyke, Alyssa J.'
'Turnbull, Mark M.'
'Landee, Christopher P.'
'Wikaira, Jan L.'
'Jameson, Geoffrey B.'
'Telfer, Shane G.'

_publ_section_title
;
 Synthesis, structure, and magnetic properties of
 bis(monosubstituted-pyrazine)dihalocopper(II).
;
_journal_issue 11
_journal_name_full 'Dalton transactions (Cambridge, England : 2003)'
_journal_page_first 2785
_journal_page_last 2797
_journal_paper_doi 10.1039/b922824a
_journal_volume 39
_journal_year 2010
_chemical_formula_sum 'C10 H12 Br2 Cu N4 O2'
_chemical_formula_weight 443.60
_chemical_name_common Bis(methoxypyrazine)dibromocopper(ii)
_chemical_name_systematic
;
Bis(methoxypyrazine)dibromocopper(II)
;
_space_group_IT_number 2
_symmetry_cell_setting triclinic
_symmetry_space_group_name_Hall '-P 1'
_symmetry_space_group_name_H-M 'P -1'
_atom_sites_solution_hydrogens geom
_atom_sites_solution_primary direct
_atom_sites_solution_secondary difmap
_audit_creation_method SHELXL-97
_cell_angle_alpha 88.598(4)
_cell_angle_beta 88.971(4)
_cell_angle_gamma 82.340(4)
_cell_formula_units_Z 1
_cell_length_a 3.9265(3)
_cell_length_b 7.4714(6)
_cell_length_c 11.5678(9)
_cell_measurement_reflns_used 6120
_cell_measurement_temperature 123(2)
_cell_volume 336.19(5)
_computing_cell_refinement 'Bruker SAINT'
_computing_data_collection 'Bruker APEX2'
_computing_data_reduction 'Bruker SAINT'
_computing_molecular_graphics 'Bruker SHELXTL'
_computing_publication_material 'Bruker SHELXTL'
_computing_structure_refinement 'SHELXL-97 (Sheldrick, 1997)'
_computing_structure_solution 'SHELXS-97 (Sheldrick, 1990)'
_diffrn_ambient_temperature 123(2)
_diffrn_measured_fraction_theta_full 0.997
_diffrn_measured_fraction_theta_max 0.997
_diffrn_measurement_device_type 'Bruker APEX-II CCD'
_diffrn_measurement_method '\f and \w scans'
_diffrn_radiation_monochromator graphite
_diffrn_radiation_source 'fine-focus sealed tube'
_diffrn_radiation_type MoK\a
_diffrn_radiation_wavelength 0.71073
_diffrn_reflns_av_R_equivalents 0.0291
_diffrn_reflns_av_sigmaI/netI 0.0210
_diffrn_reflns_limit_h_max 5
_diffrn_reflns_limit_h_min -4
_diffrn_reflns_limit_k_max 9
_diffrn_reflns_limit_k_min -9
_diffrn_reflns_limit_l_max 15
_diffrn_reflns_limit_l_min -15
_diffrn_reflns_number 7325
_diffrn_reflns_theta_full 27.50
_diffrn_reflns_theta_max 27.50
_diffrn_reflns_theta_min 2.75
_diffrn_standards_number 0
_exptl_absorpt_coefficient_mu 7.569
_exptl_absorpt_correction_T_max 0.4898
_exptl_absorpt_correction_T_min 0.1189
_exptl_absorpt_correction_type empirical
_exptl_absorpt_process_details 'via SADABS'
_exptl_crystal_colour green
_exptl_crystal_density_diffrn 2.191
_exptl_crystal_density_method 'not measured'
_exptl_crystal_description rod
_exptl_crystal_F_000 215
_exptl_crystal_size_max 0.49
_exptl_crystal_size_mid 0.13
_exptl_crystal_size_min 0.11
_refine_diff_density_max 0.881
_refine_diff_density_min -0.544
_refine_diff_density_rms 0.104
_refine_ls_extinction_method none
_refine_ls_goodness_of_fit_ref 1.072
_refine_ls_hydrogen_treatment noref
_refine_ls_matrix_type full
_refine_ls_number_parameters 89
_refine_ls_number_reflns 1529
_refine_ls_number_restraints 0
_refine_ls_restrained_S_all 1.072
_refine_ls_R_factor_all 0.0250
_refine_ls_R_factor_gt 0.0213
_refine_ls_shift/su_max 0.001
_refine_ls_shift/su_mean 0.000
_refine_ls_structure_factor_coef Fsqd
_refine_ls_weighting_details 'calc w=1/[\s^2^(Fo^2^)+(0.0320P)^2^+0.4197P] where P=(Fo^2^+2Fc^2^)/3'
_refine_ls_weighting_scheme calc
_refine_ls_wR_factor_gt 0.0567
_refine_ls_wR_factor_ref 0.0601
_reflns_number_gt 1413
_reflns_number_total 1529
_reflns_threshold_expression >2sigma(I)
_cod_data_source_file b922824a.txt
_cod_data_source_block ajla
_cod_depositor_comments
;
The following automatic conversions were performed:

'_symmetry_cell_setting' value 'Triclinic' changed to 'triclinic'
according to /home/saulius/struct/CIF-dictionaries/cif_core.dic
dictionary named 'cif_core.dic' version 2.4.2 from 2011-04-26.

Automatic conversion script
Id: cif_fix_values 1891 2012-01-12 08:04:46Z andrius 
;
_cod_original_sg_symbol_H-M P-1
_cod_database_code 7024933

loop_
_symmetry_equiv_pos_as_xyz
'x, y, z'
'-x, -y, -z'

loop_
_atom_site_label
_atom_site_type_symbol
_atom_site_fract_x
_atom_site_fract_y
_atom_site_fract_z
_atom_site_U_iso_or_equiv
_atom_site_adp_type
_atom_site_occupancy
_atom_site_symmetry_multiplicity
_atom_site_calc_flag
_atom_site_refinement_flags
Cu1 Cu 0.5000 0.0000 0.0000 0.01991(12) Uani 1 2 d S
Br1 Br 0.07540(6) 0.21471(3) 0.09428(2) 0.01724(9) Uani 1 1 d .
N1 N 0.3963(6) 0.3752(3) -0.34457(18) 0.0196(4) Uani 1 1 d .
C2 C 0.3267(6) 0.2072(3) -0.3415(2) 0.0178(5) Uani 1 1 d .
C3 C 0.3646(6) 0.0959(3) -0.2425(2) 0.0196(5) Uani 1 1 d .
H3 H 0.3177 -0.0254 -0.2454 0.024 Uiso 1 1 calc R
N4 N 0.4656(5) 0.1588(3) -0.14431(18) 0.0184(4) Uani 1 1 d .
C5 C 0.5343(6) 0.3309(3) -0.1445(2) 0.0202(5) Uani 1 1 d .
H5 H 0.6046 0.3805 -0.0754 0.024 Uiso 1 1 calc R
C6 C 0.5032(7) 0.4347(3) -0.2443(2) 0.0202(5) Uani 1 1 d .
H6 H 0.5597 0.5544 -0.2425 0.024 Uiso 1 1 calc R
O1 O 0.2125(5) 0.1326(3) -0.43512(15) 0.0237(4) Uani 1 1 d .
C7 C 0.1812(8) 0.2419(4) -0.5394(2) 0.0261(6) Uani 1 1 d .
H7A H 0.0041 0.3458 -0.5282 0.031 Uiso 1 1 calc R
H7B H 0.1165 0.1699 -0.6031 0.031 Uiso 1 1 calc R
H7C H 0.4016 0.2847 -0.5579 0.031 Uiso 1 1 calc R

loop_
_atom_site_aniso_label
_atom_site_aniso_U_11
_atom_site_aniso_U_22
_atom_site_aniso_U_33
_atom_site_aniso_U_23
_atom_site_aniso_U_13
_atom_site_aniso_U_12
Cu1 0.0245(2) 0.0196(2) 0.0132(2) 0.00404(16) 0.00300(16) 0.00507(17)
Br1 0.01549(14) 0.01780(14) 0.01818(14) -0.00072(9) 0.00105(9) -0.00137(9)
N1 0.0233(11) 0.0184(10) 0.0171(10) 0.0037(8) -0.0021(8) -0.0037(8)
C2 0.0173(11) 0.0191(12) 0.0172(12) -0.0003(9) -0.0003(9) -0.0034(9)
C3 0.0214(12) 0.0184(12) 0.0189(12) 0.0011(9) 0.0012(9) -0.0025(9)
N4 0.0180(10) 0.0186(10) 0.0170(10) 0.0022(8) 0.0014(8) 0.0023(8)
C5 0.0214(12) 0.0205(12) 0.0181(12) -0.0012(9) -0.0018(9) -0.0008(9)
C6 0.0230(12) 0.0165(12) 0.0215(12) 0.0008(9) -0.0016(9) -0.0040(9)
O1 0.0355(10) 0.0233(9) 0.0139(9) 0.0011(7) -0.0055(7) -0.0098(8)
C7 0.0345(15) 0.0282(14) 0.0168(12) 0.0038(10) -0.0068(10) -0.0085(11)

loop_
_atom_type_symbol
_atom_type_description
_atom_type_scat_dispersion_real
_atom_type_scat_dispersion_imag
_atom_type_scat_source
C C 0.0033 0.0016 'International Tables Vol C Tables 4.2.6.8 and 6.1.1.4'
H H 0.0000 0.0000 'International Tables Vol C Tables 4.2.6.8 and 6.1.1.4'
N N 0.0061 0.0033 'International Tables Vol C Tables 4.2.6.8 and 6.1.1.4'
O O 0.0106 0.0060 'International Tables Vol C Tables 4.2.6.8 and 6.1.1.4'
Cu Cu 0.3201 1.2651 'International Tables Vol C Tables 4.2.6.8 and 6.1.1.4'
Br Br -0.2901 2.4595 'International Tables Vol C Tables 4.2.6.8 and 6.1.1.4'

loop_
_geom_angle_atom_site_label_1
_geom_angle_atom_site_label_2
_geom_angle_atom_site_label_3
_geom_angle
_geom_angle_site_symmetry_1
_geom_angle_site_symmetry_3
N4 Cu1 N4 180.00(12) . 2_655
N4 Cu1 Br1 89.67(6) . .
N4 Cu1 Br1 90.33(6) 2_655 .
N4 Cu1 Br1 90.33(6) . 2_655
N4 Cu1 Br1 89.67(6) 2_655 2_655
Br1 Cu1 Br1 180.0 . 2_655
N4 Cu1 Br1 90.01(6) . 2
N4 Cu1 Br1 89.99(6) 2_655 2
Br1 Cu1 Br1 91.648(9) . 2
Br1 Cu1 Br1 88.352(9) 2_655 2
Cu1 Br1 Cu1 88.352(9) . 1_455
C2 N1 C6 115.3(2) . .
N1 C2 O1 121.2(2) . .
N1 C2 C3 123.1(2) . .
O1 C2 C3 115.7(2) . .
N4 C3 C2 120.3(2) . .
N4 C3 H3 119.8 . .
C2 C3 H3 119.8 . .
C3 N4 C5 117.8(2) . .
C3 N4 Cu1 119.98(17) . .
C5 N4 Cu1 122.20(17) . .
N4 C5 C6 120.2(2) . .
N4 C5 H5 119.9 . .
C6 C5 H5 119.9 . .
N1 C6 C5 123.2(2) . .
N1 C6 H6 118.4 . .
C5 C6 H6 118.4 . .
C2 O1 C7 116.9(2) . .
O1 C7 H7A 109.5 . .
O1 C7 H7B 109.5 . .
H7A C7 H7B 109.5 . .
O1 C7 H7C 109.5 . .
H7A C7 H7C 109.5 . .
H7B C7 H7C 109.5 . .

loop_
_geom_bond_atom_site_label_1
_geom_bond_atom_site_label_2
_geom_bond_distance
_geom_bond_site_symmetry_2
Cu1 N4 2.020(2) .
Cu1 N4 2.020(2) 2_655
Cu1 Br1 2.4186(3) .
Cu1 Br1 2.4186(3) 2_655
Cu1 Br1 3.1635(3) 2
Br1 Cu1 3.1635(3) 1_455
N1 C2 1.319(3) .
N1 C6 1.346(3) .
C2 O1 1.340(3) .
C2 C3 1.398(4) .
C3 N4 1.326(3) .
C3 H3 0.9500 .
N4 C5 1.349(3) .
C5 C6 1.373(4) .
C5 H5 0.9500 .
C6 H6 0.9500 .
O1 C7 1.438(3) .
C7 H7A 0.9800 .
C7 H7B 0.9800 .
C7 H7C 0.9800 .

loop_
_geom_torsion_atom_site_label_1
_geom_torsion_atom_site_label_2
_geom_torsion_atom_site_label_3
_geom_torsion_atom_site_label_4
_geom_torsion
_geom_torsion_site_symmetry_1
_geom_torsion_site_symmetry_4
N4 Cu1 Br1 Cu1 90.00(6) . 1_455
N4 Cu1 Br1 Cu1 -90.00(6) 2_655 1_455
Br1 Cu1 Br1 Cu1 -144(100) 2_655 1_455
Br1 Cu1 Br1 Cu1 0.0 2 1_455
C6 N1 C2 O1 178.9(2) . .
C6 N1 C2 C3 -0.9(4) . .
N1 C2 C3 N4 1.9(4) . .
O1 C2 C3 N4 -177.9(2) . .
C2 C3 N4 C5 -1.0(4) . .
C2 C3 N4 Cu1 177.40(18) . .
N4 Cu1 N4 C3 145(100) 2_655 .
Br1 Cu1 N4 C3 -119.09(18) . .
Br1 Cu1 N4 C3 60.91(18) 2_655 .
Br1 Cu1 N4 C3 -27.44(18) 2 .
N4 Cu1 N4 C5 -37(100) 2_655 .
Br1 Cu1 N4 C5 59.23(19) . .
Br1 Cu1 N4 C5 -120.77(19) 2_655 .
Br1 Cu1 N4 C5 150.88(19) 2 .
C3 N4 C5 C6 -0.8(4) . .
Cu1 N4 C5 C6 -179.12(18) . .
C2 N1 C6 C5 -0.9(4) . .
N4 C5 C6 N1 1.8(4) . .
N1 C2 O1 C7 2.1(4) . .
C3 C2 O1 C7 -178.1(2) . .
